data_1100970
loop_
_publ_author_name
'Corrado Di Nicola'
'Agustin Galindo'
'John V. Hanna'
'Fabio Marchetti'
'Claudio Pettinari'
'Riccardo Pettinari'
'Eleonora Rivarola'
'Brian W. Skelton'
'Allan H. White'

_publ_contact_author_address
;

   Department of Chemistry

   University of Western Australia

   35 Stirling Highway

   Crawley

   Western Australia 6009

   Australia

;
_publ_contact_author_email bws@crystal.uwa.edu.au
_publ_contact_author_fax (+61)_08_9380_1118
_publ_contact_author_name 'Skelton, B. W.'
_publ_contact_author_phone (+61)_08-9380_3481
_publ_section_title
;

Synthesis and Spectroscopic and X-ray Structural Characterization of

R2SnIV-Oxydiacetate and -Iminodiacetate Complexes

;
_journal_name_full 'Inorganic Chemistry'
_journal_page_first 3094
_journal_page_last 3102
_journal_paper_doi 10.1021/ic048240t
_journal_volume 44
_journal_year 2005
_chemical_formula_moiety 'C7 H15 N1 O5 Sn1'
_chemical_formula_sum 'C7 H15 N O5 Sn'
_chemical_formula_weight 311.91
_space_group_IT_number 14
_symmetry_cell_setting monoclinic
_symmetry_space_group_name_Hall '-P 2ybc'
_symmetry_space_group_name_H-M 'P 1 21/c 1'
_cell_angle_alpha 90.00000
_cell_angle_beta 107.2310(10)
_cell_angle_gamma 90.00000
_cell_formula_units_Z 4
_cell_length_a 10.6103(7)
_cell_length_b 6.7816(5)
_cell_length_c 15.5010(10)
_cell_measurement_reflns_used 8352
_cell_measurement_temperature 150
_cell_measurement_theta_max 37.56
_cell_measurement_theta_min 2.25
_cell_volume 1065.31(13)
_computing_cell_refinement 'Siemens SAINT (Siemens, 1995)'
_computing_data_collection 'Siemens SMART (Siemens, 1995)'
_computing_data_reduction xtal
_computing_molecular_graphics xtal
_computing_publication_material 'xtal BONDLA CIFIO'
_computing_structure_refinement xtal
_computing_structure_solution xtal
_diffrn_ambient_temperature 150(2)
_diffrn_measured_fraction_theta_full .95
_diffrn_measured_fraction_theta_max .95
_diffrn_measurement_device_type
;

Bruker SMART CCD diffractometer

;
_diffrn_measurement_method '\w scans'
_diffrn_radiation_detector 'CCD area detector'
_diffrn_radiation_monochromator graphite
_diffrn_radiation_source 'sealed tube'
_diffrn_radiation_type 'Mo K\a'
_diffrn_radiation_wavelength .71073
_diffrn_reflns_av_R_equivalents .032
_diffrn_reflns_av_sigmaI/netI .036
_diffrn_reflns_limit_h_max 16
_diffrn_reflns_limit_h_min -16
_diffrn_reflns_limit_k_max 10
_diffrn_reflns_limit_k_min -10
_diffrn_reflns_limit_l_max 24
_diffrn_reflns_limit_l_min -24
_diffrn_reflns_number 21952
_diffrn_reflns_theta_full 32.65
_diffrn_reflns_theta_max 34.65
_diffrn_reflns_theta_min 2.01
_diffrn_standards_decay_% 0
_diffrn_standards_number 0
_exptl_absorpt_coefficient_mu 2.396
_exptl_absorpt_correction_T_max 1
_exptl_absorpt_correction_T_min .89
_exptl_absorpt_correction_type multi-scan
_exptl_absorpt_process_details
;

 SADABS; Sheldrick, 1996

;
_exptl_crystal_colour colourless
_exptl_crystal_density_diffrn 1.945
_exptl_crystal_density_method 'not measured'
_exptl_crystal_description cuboid
_exptl_crystal_F_000 616
_exptl_crystal_size_max .1
_exptl_crystal_size_mid .1
_exptl_crystal_size_min .1
_refine_diff_density_max 3.00
_refine_diff_density_min -.89
_refine_ls_extinction_method none
_refine_ls_goodness_of_fit_all 1.1
_refine_ls_goodness_of_fit_ref 1.131
_refine_ls_hydrogen_treatment noref
_refine_ls_matrix_type full
_refine_ls_number_constraints 0
_refine_ls_number_parameters 136
_refine_ls_number_reflns 3887
_refine_ls_number_restraints 0
_refine_ls_R_factor_all .044
_refine_ls_R_factor_gt .034
_refine_ls_shift/su_max .002
_refine_ls_shift/su_mean .0002
_refine_ls_structure_factor_coef F
_refine_ls_weighting_scheme calc
_refine_ls_wR_factor_all .05
_refine_ls_wR_factor_ref .047
_reflns_d_resolution_high .625
_reflns_d_resolution_low 10.114
_reflns_limit_h_max 16
_reflns_limit_h_min 0
_reflns_limit_k_max 10
_reflns_limit_k_min 0
_reflns_limit_l_max 23
_reflns_limit_l_min -24
_reflns_number_gt 3887
_reflns_number_total 4562
_reflns_threshold_expression 'F    > 4.00 sig(F   )'
_cod_data_source_file ic048240tsi20041215_025357_3.cif
_cod_data_source_block cpsnn2
_cod_original_sg_symbol_Hall -p_2ybc
_cod_original_formula_sum 'C7 H15 N1 O5 Sn1'
_cod_database_code 1100970

loop_
_symmetry_equiv_pos_as_xyz
+x,+y,+z
-x,1/2+y,1/2-z
-x,-y,-z
+x,1/2-y,1/2+z

loop_
_atom_site_label
_atom_site_fract_x
_atom_site_fract_y
_atom_site_fract_z
_atom_site_U_iso_or_equiv
_atom_site_adp_type
_atom_site_calc_flag
_atom_site_calc_attached_atom
_atom_site_occupancy
_atom_site_disorder_assembly
_atom_site_disorder_group
Sn .78917(2) .48185(3) .418680(10) .02120(9) Uani ? ? 1.00000 ? ?
C01 .8515(3) .2141(5) .3757(2) .0344(13) Uani ? ? 1.00000 ? ?
C02 .7719(3) .7126(6) .5058(2) .0365(14) Uani ? ? 1.00000 ? ?
N0 .7567(2) .6670(3) .29099(15) .0217(8) Uani ? ? 1.00000 ? ?
C11 .8772(2) .7168(4) .26812(16) .0213(9) Uani ? ? 1.00000 ? ?
C12 .9993(2) .7099(4) .34942(17) .0216(10) Uani ? ? 1.00000 ? ?
O11 .99188(18) .6216(3) .41965(13) .0267(8) Uani ? ? 1.00000 ? ?
O12 1.1004(2) .7914(4) .34091(15) .0355(10) Uani ? ? 1.00000 ? ?
C21 .6532(2) .5698(4) .21871(16) .0221(9) Uani ? ? 1.00000 ? ?
C22 .5485(3) .4851(4) .25759(19) .0208(9) Uani ? ? 1.00000 ? ?
O21 .5835(2) .4540(3) .34346(14) .0263(8) Uani ? ? 1.00000 ? ?
O22 .4379(2) .4503(3) .20527(16) .0302(9) Uani ? ? 1.00000 ? ?
O03 .7075(3) .2579(6) .5086(2) .0281(14) Uani ? ? .809(11) ? ?
C03 .5876(4) .2699(13) .5281(4) .054(3) Uani ? ? .809(11) ? ?
O03' .6993(10) .348(2) .5274(7) .017(2) Uiso ? ? .191(11) ? ?
C03' .605(3) .195(4) .5086(18) .043(6) Uiso ? ? .191(11) ? ?
H01a .91952 .15703 .42362 .05200 Uiso ? ? 1.00000 ? ?
H01b .77906 .12456 .35796 .05200 Uiso ? ? 1.00000 ? ?
H01c .88393 .23684 .32526 .05200 Uiso ? ? 1.00000 ? ?
H02a .73158 .82442 .47126 .05500 Uiso ? ? 1.00000 ? ?
H02b .85644 .74845 .54399 .05500 Uiso ? ? 1.00000 ? ?
H02c .71805 .67083 .54178 .05500 Uiso ? ? 1.00000 ? ?
H0 .72932 .79246 .30093 .02300 Uiso ? ? 1.00000 ? ?
H11a .88749 .62494 .22393 .02700 Uiso ? ? 1.00000 ? ?
H11b .86836 .84592 .24271 .02700 Uiso ? ? 1.00000 ? ?
H21a .61319 .66271 .17288 .02800 Uiso ? ? 1.00000 ? ?
H21b .69109 .46608 .19346 .02800 Uiso ? ? 1.00000 ? ?
H03 .76654 .21923 .55552 .03000 Uiso ? ? 1.00000 ? ?
H03a .56831 .15377 .55624 .05900 Uiso ? ? .809(11) ? ?
H03b .59465 .38094 .57280 .05900 Uiso ? ? .809(11) ? ?
H03c .51762 .30791 .47698 .05900 Uiso ? ? .809(11) ? ?
H03'a .53588 .24457 .45729 .07500 Uiso ? ? .191(11) ? ?
H03'b .62695 .08367 .51470 .07500 Uiso ? ? .191(11) ? ?
H03'c .56056 .23672 .56094 .07500 Uiso ? ? .191(11) ? ?

loop_
_atom_site_aniso_label
_atom_site_aniso_U_11
_atom_site_aniso_U_22
_atom_site_aniso_U_33
_atom_site_aniso_U_12
_atom_site_aniso_U_13
_atom_site_aniso_U_23
Sn .01188(8) .03246(11) .01799(9) -.00314(6) .00249(6) .00430(6)
C01 .0225(13) .0339(15) .0429(17) -.0004(11) .0035(12) -.0063(12)
C02 .0240(13) .051(2) .0332(15) .0037(13) .0062(11) -.0086(13)
N0 .0171(9) .0258(10) .0210(9) -.0011(7) .0039(7) -.0015(7)
C11 .0152(10) .0303(12) .0180(10) -.0023(8) .0041(8) .0019(8)
C12 .0150(10) .0297(12) .0194(10) -.0015(8) .0039(8) .0029(9)
O11 .0165(8) .0411(11) .0205(8) -.0052(7) .0021(6) .0088(8)
O12 .0167(8) .0574(15) .0299(10) -.0098(9) .0034(8) .0172(10)
C21 .0150(10) .0312(12) .0170(10) -.0015(9) .0001(8) -.0026(9)
C22 .0130(9) .0226(11) .0240(11) .0003(8) .0009(8) .0007(8)
O21 .0142(8) .0371(10) .0244(9) -.0035(7) .0008(7) .0074(8)
O22 .0163(8) .0350(11) .0321(10) -.0063(8) -.0037(7) .0052(8)
O03 .0171(11) .040(2) .0250(13) -.0012(10) .0022(9) .0109(12)
C03 .0149(17) .099(5) .048(3) .002(2) .0070(17) .044(3)

loop_
_atom_type_symbol
_atom_type_description
_atom_type_oxidation_number
_atom_type_number_in_cell
_atom_type_scat_dispersion_real
_atom_type_scat_dispersion_imag
_atom_type_scat_source
C ? 0 28 .002014 .002014 'Int Tables Vol IV Tables 2.2B and 2.3.1'
H ? 0 60 0 0 'Int Tables Vol IV Tables 2.2B and 2.3.1'
N ? 0 4 .004028 .002991 'Int Tables Vol IV Tables 2.2B and 2.3.1'
O ? 0 20 .007996 .005981 'Int Tables Vol IV Tables 2.2B and 2.3.1'
Sn ? 0 4 -.872986 1.424 'Int Tables Vol IV Tables 2.2B and 2.3.1'

loop_
_diffrn_attenuator_code
_diffrn_attenuator_scale
? ?

loop_
_geom_angle_atom_site_label_1
_geom_angle_atom_site_label_2
_geom_angle_atom_site_label_3
_geom_angle_site_symmetry_1
_geom_angle_site_symmetry_2
_geom_angle_site_symmetry_3
_geom_angle
_geom_angle_publ_flag
C01 Sn C02 . . . 159.46(12) ?
C01 Sn N0 . . . 100.41(12) ?
C01 Sn O11 . . . 88.70(11) ?
C01 Sn O21 . . . 96.63(10) ?
C01 Sn O03 . . . 80.72(14) ?
C01 Sn O03' . . . 97.2(3) ?
C02 Sn N0 . . . 97.33(12) ?
C02 Sn O11 . . . 87.11(11) ?
C02 Sn O21 . . . 98.35(11) ?
C02 Sn O03 . . . 89.02(14) ?
C02 Sn O03' . . . 72.4(3) ?
N0 Sn O11 . . . 71.70(7) ?
N0 Sn O21 . . . 73.18(8) ?
N0 Sn O03 . . . 150.16(8) ?
N0 Sn O03' . . . 147.7(2) ?
O11 Sn O21 . . . 144.86(8) ?
O11 Sn O03 . . . 137.97(7) ?
O11 Sn O03' . . . 135.8(2) ?
O21 Sn O03 . . . 77.06(8) ?
O21 Sn O03' . . . 78.1(2) ?
O03 Sn O03' . . . 16.8(3) ?
Sn C01 H01a . . . 109.9 ?
Sn C01 H01b . . . 109.8 ?
Sn C01 H01c . . . 110.0 ?
H01a C01 H01b . . . 109.0 ?
H01a C01 H01c . . . 109.3 ?
H01b C01 H01c . . . 108.8 ?
Sn C02 H02a . . . 109.9 ?
Sn C02 H02b . . . 110.2 ?
Sn C02 H02c . . . 109.6 ?
H02a C02 H02b . . . 109.3 ?
H02a C02 H02c . . . 108.5 ?
H02b C02 H02c . . . 109.3 ?
Sn N0 C11 . . . 114.76(14) ?
Sn N0 C21 . . . 107.50(17) ?
Sn N0 H0 . . . 109.58 ?
C11 N0 C21 . . . 115.3(2) ?
C11 N0 H0 . . . 99.6 ?
C21 N0 H0 . . . 109.7 ?
N0 C11 C12 . . . 112.6(2) ?
N0 C11 H11a . . . 108.5 ?
N0 C11 H11b . . . 109.1 ?
C12 C11 H11a . . . 108.9 ?
C12 C11 H11b . . . 109.1 ?
H11a C11 H11b . . . 108.7 ?
C11 C12 O11 . . . 118.3(2) ?
C11 C12 O12 . . . 116.6(2) ?
O11 C12 O12 . . . 125.1(2) ?
Sn O11 C12 . . . 118.44(14) ?
N0 C21 C22 . . . 109.5(2) ?
N0 C21 H21a . . . 109.8 ?
N0 C21 H21b . . . 109.5 ?
C22 C21 H21a . . . 109.2 ?
C22 C21 H21b . . . 109.4 ?
H21a C21 H21b . . . 109.4 ?
C21 C22 O21 . . . 116.7(2) ?
C21 C22 O22 . . . 118.3(3) ?
O21 C22 O22 . . . 125.0(3) ?
Sn O21 C22 . . . 118.7(2) ?
Sn O03 C03 . . . 126.9(4) ?
Sn O03 H03 . . . 113.1(3) ?
Sn O03 H03 . . . 113.1(3) ?
C03 O03 H03 . . . 108.8(4) ?
O03 C03 H03a . . . 112.7(6) ?
O03 C03 H03b . . . 107.7(5) ?
O03 C03 H03c . . . 112.0(6) ?
H03a C03 H03b . . . 106.5(6) ?
H03a C03 H03c . . . 112.8(6) ?
H03b C03 H03c . . . 104.5(7) ?
Sn O03' C03' . . . 123.3(13) ?
Sn O03' H03 . . . 103.3(7) ?
C03' O03' H03 . . . 80.8(13) ?
O03' C03' H03'a . . . 103(2) ?
O03' C03' H03'b . . . 121(3) ?
O03' C03' H03'c . . . 95.2(18) ?
H03'a C03' H03'b . . . 124(3) ?
H03'a C03' H03'c . . . 98(3) ?
H03'b C03' H03'c . . . 110(3) ?

loop_
_geom_bond_atom_site_label_1
_geom_bond_atom_site_label_2
_geom_bond_site_symmetry_1
_geom_bond_site_symmetry_2
_geom_bond_distance
_geom_bond_publ_flag
Sn C01 . . 2.107(4) ?
Sn C02 . . 2.109(4) ?
Sn N0 . . 2.282(2) ?
Sn O11 . . 2.346(2) ?
Sn O21 . . 2.156(2) ?
Sn O03 . . 2.391(4) ?
Sn O03' . . 2.351(12) ?
C01 H01a . . .951 ?
C01 H01b . . .954 ?
C01 H01c . . .956 ?
C02 H02a . . .953 ?
C02 H02b . . .949 ?
C02 H02c . . .953 ?
N0 C11 . . 1.463(4) ?
N0 C21 . . 1.472(3) ?
N0 H0 . . .927 ?
C11 C12 . . 1.518(3) ?
C11 H11a . . .956 ?
C11 H11b . . .953 ?
C12 O11 . . 1.265(4) ?
C12 O12 . . 1.248(4) ?
C21 C22 . . 1.524(4) ?
C21 H21a . . .951 ?
C21 H21b . . .950 ?
C22 O21 . . 1.289(4) ?
C22 O22 . . 1.235(3) ?
O03 C03 . . 1.394(6) ?
O03 H03 . . .849 ?
C03 H03a . . .951 ?
C03 H03b . . 1.012 ?
C03 H03c . . .947 ?
O03' C03' . . 1.41(3) ?
C03' H03'a . . .97 ?
C03' H03'b . . .79 ?
C03' H03'c . . 1.09 ?

loop_
_geom_hbond_atom_site_label_D
_geom_hbond_atom_site_label_H
_geom_hbond_atom_site_label_A
_geom_hbond_site_symmetry_D
_geom_hbond_site_symmetry_H
_geom_hbond_site_symmetry_A
_geom_hbond_distance_DH
_geom_hbond_distance_HA
_geom_hbond_distance_DA
_geom_hbond_angle_DHA
_geom_hbond_publ_flag
? ? ? ? ? ? ? ? ? ? ?

loop_
_geom_torsion_atom_site_label_1
_geom_torsion_atom_site_label_2
_geom_torsion_atom_site_label_3
_geom_torsion_atom_site_label_4
_geom_torsion_site_symmetry_1
_geom_torsion_site_symmetry_2
_geom_torsion_site_symmetry_3
_geom_torsion_site_symmetry_4
_geom_torsion
_geom_torsion_publ_flag
? ? ? ? ? ? ? ? ? ?
